data_7125888
loop_
_publ_author_name
'Kysliak, Oleksandr'
'G\"orls, Helmar'
'Kretschmer, Robert'

_publ_section_title
;
 C-F bond activation by pentamethylcyclopentadienyl-aluminium(i): a
 combined experimental/computational exercise.
;
_journal_issue 57
_journal_name_full 'Chemical communications (Cambridge, England)'
_journal_page_first 7865
_journal_page_last 7868
_journal_paper_doi 10.1039/d0cc00003e
_journal_volume 56
_journal_year 2020
_chemical_formula_moiety 'C30 H30 Al2 F10 N2'
_chemical_formula_sum 'C30 H30 Al2 F10 N2'
_chemical_formula_weight 662.52
_space_group_crystal_system triclinic
_space_group_IT_number 2
_space_group_name_Hall '-P 1'
_space_group_name_H-M_alt 'P -1'
_atom_sites_solution_hydrogens geom
_audit_creation_method SHELXL-2018/3
_audit_update_record
;
2019-12-12 deposited with the CCDC.	2020-01-28 downloaded from the CCDC.
;
_cell_angle_alpha 65.090(1)
_cell_angle_beta 72.958(2)
_cell_angle_gamma 85.464(2)
_cell_formula_units_Z 1
_cell_length_a 8.4228(2)
_cell_length_b 9.8609(3)
_cell_length_c 10.1038(4)
_cell_measurement_reflns_used 5879
_cell_measurement_temperature 133(2)
_cell_measurement_theta_max 27.446
_cell_measurement_theta_min 2.280
_cell_volume 726.74(4)
_computing_cell_refinement DENZO
_computing_data_collection COLLECT
_computing_data_reduction DENZO
_computing_molecular_graphics SHELXTL/PC
_computing_publication_material 'SHELXL-2018/3 (Sheldrick, 2018)'
_computing_structure_refinement 'SHELXL-2018/3 (Sheldrick, 2018)'
_computing_structure_solution 'SHELXS-97 (Sheldrick, 2008)'
_diffrn_ambient_temperature 133(2)
_diffrn_measured_fraction_theta_full 0.987
_diffrn_measured_fraction_theta_max 0.981
_diffrn_measurement_device_type KappaCCD
_diffrn_measurement_method 'phi- + omega-scan'
_diffrn_radiation_type MoK\a
_diffrn_radiation_wavelength 0.71073
_diffrn_reflns_av_R_equivalents 0.0201
_diffrn_reflns_av_unetI/netI 0.0280
_diffrn_reflns_Laue_measured_fraction_full 0.987
_diffrn_reflns_Laue_measured_fraction_max 0.981
_diffrn_reflns_limit_h_max 10
_diffrn_reflns_limit_h_min -10
_diffrn_reflns_limit_k_max 12
_diffrn_reflns_limit_k_min -12
_diffrn_reflns_limit_l_max 13
_diffrn_reflns_limit_l_min -13
_diffrn_reflns_number 5879
_diffrn_reflns_point_group_measured_fraction_full 0.987
_diffrn_reflns_point_group_measured_fraction_max 0.981
_diffrn_reflns_theta_full 25.242
_diffrn_reflns_theta_max 27.446
_diffrn_reflns_theta_min 2.280
_exptl_absorpt_coefficient_mu 0.189
_exptl_absorpt_correction_T_max 0.7456
_exptl_absorpt_correction_T_min 0.7261
_exptl_absorpt_correction_type multi-scan
_exptl_absorpt_process_details 'SADABS, Bruker-AXS, 2002'
_exptl_crystal_colour colourless
_exptl_crystal_density_diffrn 1.514
_exptl_crystal_density_method 'not measured'
_exptl_crystal_description prism
_exptl_crystal_F_000 340
_exptl_crystal_size_max 0.088
_exptl_crystal_size_mid 0.082
_exptl_crystal_size_min 0.080
_refine_diff_density_max 0.357
_refine_diff_density_min -0.228
_refine_diff_density_rms 0.050
_refine_ls_extinction_method none
_refine_ls_goodness_of_fit_ref 1.064
_refine_ls_hydrogen_treatment constr
_refine_ls_matrix_type full
_refine_ls_number_parameters 204
_refine_ls_number_reflns 3253
_refine_ls_number_restraints 0
_refine_ls_restrained_S_all 1.064
_refine_ls_R_factor_all 0.0390
_refine_ls_R_factor_gt 0.0355
_refine_ls_shift/su_max 0.000
_refine_ls_shift/su_mean 0.000
_refine_ls_structure_factor_coef Fsqd
_refine_ls_weighting_details 'w=1/[\s^2^(Fo^2^)+(0.0320P)^2^+0.4886P] where P=(Fo^2^+2Fc^2^)/3'
_refine_ls_weighting_scheme calc
_refine_ls_wR_factor_gt 0.0858
_refine_ls_wR_factor_ref 0.0888
_reflns_Friedel_coverage 0.000
_reflns_number_gt 3002
_reflns_number_total 3253
_reflns_threshold_expression 'I > 2\s(I)'
_cod_data_source_file d0cc00003e2.cif
_cod_data_source_block FO6941_4a
_cod_depositor_comments 'Adding full bibliography for 7125888--7125892.cif.'
_cod_database_code 7125888
_shelx_shelxl_version_number 2018/3
_shelx_space_group_comment
;
The symmetry employed for this shelxl refinement is uniquely defined
by the following loop, which should always be used as a source of
symmetry information in preference to the above space-group names.
They are only intended as comments.
;
_shelx_estimated_absorpt_t_min 0.984
_shelx_estimated_absorpt_t_max 0.985

loop_
_space_group_symop_operation_xyz
'x, y, z'
'-x, -y, -z'

loop_
_atom_site_label
_atom_site_type_symbol
_atom_site_fract_x
_atom_site_fract_y
_atom_site_fract_z
_atom_site_U_iso_or_equiv
_atom_site_adp_type
_atom_site_occupancy
_atom_site_site_symmetry_order
_atom_site_calc_flag
_atom_site_refinement_flags_posn
_atom_site_refinement_flags_adp
Al1 Al 0.44014(5) 0.34641(5) 0.57504(5) 0.01396(11) Uani 1 1 d . .
F1 F 0.40863(9) 0.52661(9) 0.42713(9) 0.01549(18) Uani 1 1 d . .
F2 F 0.04985(11) 0.39019(11) 0.61956(10) 0.0255(2) Uani 1 1 d . .
F3 F -0.19483(11) 0.37534(12) 0.86651(12) 0.0319(2) Uani 1 1 d . .
F4 F 0.42568(11) 0.29793(11) 0.91299(10) 0.0245(2) Uani 1 1 d . .
F5 F 0.16434(13) 0.29477(13) 1.14395(11) 0.0335(2) Uani 1 1 d . .
N1 N -0.01448(16) 0.33523(15) 1.00447(15) 0.0229(3) Uani 1 1 d . .
C1 C 0.25282(17) 0.34664(15) 0.75141(15) 0.0155(3) Uani 1 1 d . .
C2 C 0.08920(18) 0.36390(16) 0.74819(16) 0.0179(3) Uani 1 1 d . .
C3 C -0.03773(18) 0.35759(17) 0.87412(18) 0.0209(3) Uani 1 1 d . .
C4 C 0.27292(17) 0.32094(16) 0.89104(16) 0.0181(3) Uani 1 1 d . .
C5 C 0.13964(19) 0.31724(17) 1.01117(17) 0.0214(3) Uani 1 1 d . .
C6 C 0.39306(18) 0.09042(16) 0.67289(17) 0.0188(3) Uani 1 1 d . .
C7 C 0.35500(17) 0.16109(16) 0.53197(17) 0.0185(3) Uani 1 1 d . .
C8 C 0.50271(17) 0.23895(15) 0.41582(16) 0.0165(3) Uani 1 1 d . .
C9 C 0.63110(17) 0.21906(15) 0.48699(16) 0.0163(3) Uani 1 1 d . .
C10 C 0.56190(18) 0.12926(16) 0.64744(16) 0.0178(3) Uani 1 1 d . .
C11 C 0.2731(2) -0.00528(18) 0.82282(19) 0.0284(3) Uani 1 1 d . .
H11A H 0.246818 -0.099702 0.821575 0.043 Uiso 1 1 calc R U
H11B H 0.170902 0.047620 0.839677 0.043 Uiso 1 1 calc R U
H11C H 0.323426 -0.026200 0.905055 0.043 Uiso 1 1 calc R U
C12 C 0.19262(19) 0.15075(19) 0.5022(2) 0.0261(3) Uani 1 1 d . .
H12A H 0.199656 0.079115 0.457014 0.039 Uiso 1 1 calc R U
H12B H 0.169141 0.249411 0.431858 0.039 Uiso 1 1 calc R U
H12C H 0.103218 0.116980 0.598398 0.039 Uiso 1 1 calc R U
C13 C 0.5156(2) 0.31940(17) 0.24880(17) 0.0223(3) Uani 1 1 d . .
H13A H 0.488001 0.248717 0.212836 0.033 Uiso 1 1 calc R U
H13B H 0.629308 0.361618 0.191627 0.033 Uiso 1 1 calc R U
H13C H 0.437906 0.400213 0.233247 0.033 Uiso 1 1 calc R U
C14 C 0.81140(17) 0.26871(17) 0.41023(18) 0.0214(3) Uani 1 1 d . .
H14A H 0.877210 0.181530 0.413019 0.032 Uiso 1 1 calc R U
H14B H 0.849065 0.317251 0.463482 0.032 Uiso 1 1 calc R U
H14C H 0.825586 0.339736 0.304083 0.032 Uiso 1 1 calc R U
C15 C 0.6584(2) 0.07994(19) 0.76288(18) 0.0259(3) Uani 1 1 d . .
H15A H 0.732175 0.001379 0.750732 0.039 Uiso 1 1 calc R U
H15B H 0.580942 0.040870 0.865814 0.039 Uiso 1 1 calc R U
H15C H 0.724902 0.165528 0.747125 0.039 Uiso 1 1 calc R U

loop_
_atom_site_aniso_label
_atom_site_aniso_U_11
_atom_site_aniso_U_22
_atom_site_aniso_U_33
_atom_site_aniso_U_23
_atom_site_aniso_U_13
_atom_site_aniso_U_12
Al1 0.0136(2) 0.0144(2) 0.0124(2) -0.00535(16) -0.00202(15) 0.00100(15)
F1 0.0156(4) 0.0160(4) 0.0141(4) -0.0056(3) -0.0042(3) 0.0013(3)
F2 0.0234(5) 0.0339(5) 0.0217(5) -0.0121(4) -0.0102(4) 0.0048(4)
F3 0.0141(4) 0.0431(6) 0.0373(6) -0.0187(5) -0.0031(4) 0.0022(4)
F4 0.0191(4) 0.0336(5) 0.0209(4) -0.0107(4) -0.0072(3) 0.0035(4)
F5 0.0336(5) 0.0501(6) 0.0170(5) -0.0162(4) -0.0041(4) 0.0013(5)
N1 0.0204(6) 0.0239(6) 0.0195(6) -0.0096(5) 0.0027(5) -0.0019(5)
C1 0.0155(6) 0.0133(6) 0.0147(6) -0.0051(5) -0.0007(5) -0.0002(5)
C2 0.0200(7) 0.0163(6) 0.0151(6) -0.0053(5) -0.0034(5) -0.0005(5)
C3 0.0139(6) 0.0191(7) 0.0262(8) -0.0086(6) -0.0019(6) -0.0007(5)
C4 0.0162(6) 0.0185(7) 0.0175(7) -0.0066(5) -0.0028(5) 0.0001(5)
C5 0.0248(7) 0.0218(7) 0.0144(7) -0.0068(6) -0.0015(6) -0.0021(6)
C6 0.0201(7) 0.0140(6) 0.0190(7) -0.0066(5) -0.0013(6) 0.0002(5)
C7 0.0166(7) 0.0165(7) 0.0240(7) -0.0110(6) -0.0040(6) 0.0002(5)
C8 0.0171(6) 0.0164(6) 0.0177(7) -0.0097(5) -0.0042(5) 0.0029(5)
C9 0.0156(6) 0.0152(6) 0.0180(7) -0.0084(5) -0.0030(5) 0.0022(5)
C10 0.0188(7) 0.0157(6) 0.0176(7) -0.0066(5) -0.0047(5) 0.0037(5)
C11 0.0293(8) 0.0195(7) 0.0251(8) -0.0055(6) 0.0036(6) -0.0041(6)
C12 0.0192(7) 0.0298(8) 0.0358(9) -0.0198(7) -0.0075(6) -0.0003(6)
C13 0.0277(8) 0.0232(7) 0.0180(7) -0.0104(6) -0.0076(6) 0.0040(6)
C14 0.0151(6) 0.0214(7) 0.0269(8) -0.0115(6) -0.0027(6) 0.0018(5)
C15 0.0302(8) 0.0273(8) 0.0227(8) -0.0104(6) -0.0134(6) 0.0103(6)

loop_
_atom_type_symbol
_atom_type_description
_atom_type_scat_dispersion_real
_atom_type_scat_dispersion_imag
_atom_type_scat_source
C C 0.0033 0.0016 'International Tables Vol C Tables 4.2.6.8 and 6.1.1.4'
H H 0.0000 0.0000 'International Tables Vol C Tables 4.2.6.8 and 6.1.1.4'
N N 0.0061 0.0033 'International Tables Vol C Tables 4.2.6.8 and 6.1.1.4'
F F 0.0171 0.0103 'International Tables Vol C Tables 4.2.6.8 and 6.1.1.4'
Al Al 0.0645 0.0514 'International Tables Vol C Tables 4.2.6.8 and 6.1.1.4'

loop_
_geom_angle_atom_site_label_1
_geom_angle_atom_site_label_2
_geom_angle_atom_site_label_3
_geom_angle
_geom_angle_site_symmetry_1
_geom_angle_site_symmetry_3
F1 Al1 F1 77.90(4) . 2_666
F1 Al1 C1 99.01(5) . .
F1 Al1 C1 99.13(5) 2_666 .
F1 Al1 C9 113.36(5) . .
F1 Al1 C9 93.88(5) 2_666 .
C1 Al1 C9 147.02(6) . .
F1 Al1 C8 92.34(5) . .
F1 Al1 C8 121.45(5) 2_666 .
C1 Al1 C8 139.35(6) . .
C9 Al1 C8 37.98(5) . .
F1 Al1 C10 151.44(5) . .
F1 Al1 C10 101.71(5) 2_666 .
C1 Al1 C10 109.13(6) . .
C9 Al1 C10 38.15(5) . .
C8 Al1 C10 63.12(5) . .
F1 Al1 C7 108.18(5) . .
F1 Al1 C7 156.35(5) 2_666 .
C1 Al1 C7 102.31(6) . .
C9 Al1 C7 62.59(5) . .
C8 Al1 C7 37.44(5) . .
C10 Al1 C7 61.75(5) . .
F1 Al1 C6 143.97(5) . .
F1 Al1 C6 136.00(5) 2_666 .
C1 Al1 C6 88.28(5) . .
C9 Al1 C6 61.96(5) . .
C8 Al1 C6 61.65(5) . .
C10 Al1 C6 36.52(5) . .
C7 Al1 C6 36.16(5) . .
F1 Al1 Al1 39.02(3) . 2_666
F1 Al1 Al1 38.88(3) 2_666 2_666
C1 Al1 Al1 101.69(4) . 2_666
C9 Al1 Al1 107.34(4) . 2_666
C8 Al1 Al1 111.23(4) . 2_666
C10 Al1 Al1 133.99(4) . 2_666
C7 Al1 Al1 142.20(5) . 2_666
C6 Al1 Al1 169.21(4) . 2_666
Al1 F1 Al1 102.10(4) . 2_666
C3 N1 C5 116.06(13) . .
C2 C1 C4 113.36(13) . .
C2 C1 Al1 123.19(10) . .
C4 C1 Al1 123.35(10) . .
F2 C2 C3 118.10(13) . .
F2 C2 C1 120.29(13) . .
C3 C2 C1 121.59(13) . .
N1 C3 F3 116.46(13) . .
N1 C3 C2 123.65(14) . .
F3 C3 C2 119.88(14) . .
F4 C4 C5 118.26(13) . .
F4 C4 C1 120.23(12) . .
C5 C4 C1 121.51(13) . .
N1 C5 F5 116.37(13) . .
N1 C5 C4 123.81(14) . .
F5 C5 C4 119.83(14) . .
C7 C6 C10 108.15(12) . .
C7 C6 C11 125.36(14) . .
C10 C6 C11 126.47(14) . .
C7 C6 Al1 69.99(8) . .
C10 C6 Al1 68.46(8) . .
C11 C6 Al1 126.01(10) . .
C6 C7 C8 108.44(12) . .
C6 C7 C12 127.37(14) . .
C8 C7 C12 124.07(14) . .
C6 C7 Al1 73.85(8) . .
C8 C7 Al1 69.04(8) . .
C12 C7 Al1 125.85(10) . .
C9 C8 C7 107.61(12) . .
C9 C8 C13 127.91(13) . .
C7 C8 C13 124.42(13) . .
C9 C8 Al1 70.13(8) . .
C7 C8 Al1 73.52(8) . .
C13 C8 Al1 124.14(10) . .
C8 C9 C10 107.94(12) . .
C8 C9 C14 127.21(13) . .
C10 C9 C14 124.62(13) . .
C8 C9 Al1 71.89(8) . .
C10 C9 Al1 72.69(8) . .
C14 C9 Al1 125.42(10) . .
C6 C10 C9 107.78(12) . .
C6 C10 C15 127.50(13) . .
C9 C10 C15 124.63(13) . .
C6 C10 Al1 75.02(8) . .
C9 C10 Al1 69.16(8) . .
C15 C10 Al1 123.99(10) . .
C6 C11 H11A 109.5 . .
C6 C11 H11B 109.5 . .
H11A C11 H11B 109.5 . .
C6 C11 H11C 109.5 . .
H11A C11 H11C 109.5 . .
H11B C11 H11C 109.5 . .
C7 C12 H12A 109.5 . .
C7 C12 H12B 109.5 . .
H12A C12 H12B 109.5 . .
C7 C12 H12C 109.5 . .
H12A C12 H12C 109.5 . .
H12B C12 H12C 109.5 . .
C8 C13 H13A 109.5 . .
C8 C13 H13B 109.5 . .
H13A C13 H13B 109.5 . .
C8 C13 H13C 109.5 . .
H13A C13 H13C 109.5 . .
H13B C13 H13C 109.5 . .
C9 C14 H14A 109.5 . .
C9 C14 H14B 109.5 . .
H14A C14 H14B 109.5 . .
C9 C14 H14C 109.5 . .
H14A C14 H14C 109.5 . .
H14B C14 H14C 109.5 . .
C10 C15 H15A 109.5 . .
C10 C15 H15B 109.5 . .
H15A C15 H15B 109.5 . .
C10 C15 H15C 109.5 . .
H15A C15 H15C 109.5 . .
H15B C15 H15C 109.5 . .

loop_
_geom_bond_atom_site_label_1
_geom_bond_atom_site_label_2
_geom_bond_distance
_geom_bond_site_symmetry_2
Al1 F1 1.8391(9) .
Al1 F1 1.8448(9) 2_666
Al1 C1 2.0049(14) .
Al1 C9 2.1768(14) .
Al1 C8 2.1999(14) .
Al1 C10 2.2237(14) .
Al1 C7 2.2591(14) .
Al1 C6 2.3094(14) .
Al1 Al1 2.8651(8) 2_666
F2 C2 1.3495(16) .
F3 C3 1.3412(17) .
F4 C4 1.3545(16) .
F5 C5 1.3410(17) .
N1 C3 1.312(2) .
N1 C5 1.314(2) .
C1 C2 1.3834(19) .
C1 C4 1.3839(19) .
C2 C3 1.383(2) .
C4 C5 1.380(2) .
C6 C7 1.418(2) .
C6 C10 1.423(2) .
C6 C11 1.502(2) .
C7 C8 1.4321(19) .
C7 C12 1.503(2) .
C8 C9 1.4243(19) .
C8 C13 1.5057(19) .
C9 C10 1.4389(19) .
C9 C14 1.5016(19) .
C10 C15 1.508(2) .
C11 H11A 0.9800 .
C11 H11B 0.9800 .
C11 H11C 0.9800 .
C12 H12A 0.9800 .
C12 H12B 0.9800 .
C12 H12C 0.9800 .
C13 H13A 0.9800 .
C13 H13B 0.9800 .
C13 H13C 0.9800 .
C14 H14A 0.9800 .
C14 H14B 0.9800 .
C14 H14C 0.9800 .
C15 H15A 0.9800 .
C15 H15B 0.9800 .
C15 H15C 0.9800 .
